data_7027977
loop_
_publ_author_name
'Cerrada, Elena'
'Garc\'ia, J. Felipe'
'Laguna, Mariano'
'Terroba, Raquel'
'Villacampa, M. Dolores'

_publ_section_title
;
 Formation of thiolene versus dithiolene species from TTBEO. Crystal
 structures of [Au(ddtCO2Et)(PPh3)] and [Sn(ddtCO2Et)2Me2]
 {TTBEO&#x2005;=&#x2005;2,5,7,9-tetrathiabicyclo[4.3.0]non-1(6)-en-8-one;
 ddtCO2Et&#x2005;=&#x2005;3-(ethoxycarbonylsulfanyl)-5,6-dihydro-1,4-dithiine-2-thiolate}
;
_journal_issue 20
_journal_name_full 'Journal of the Chemical Society, Dalton Transactions'
_journal_page_first 3511
_journal_paper_doi 10.1039/a805064c
_journal_year 1998
_chemical_formula_sum 'C16 H24 O4 S8 Sn'
_chemical_formula_weight 655.52
_chemical_name_systematic
; 
 ? 
;
_space_group_IT_number 14
_symmetry_cell_setting monoclinic
_symmetry_space_group_name_Hall '-P 2ybc'
_symmetry_space_group_name_H-M 'P 1 21/c 1'
_atom_sites_solution_hydrogens geom
_atom_sites_solution_primary direct
_atom_sites_solution_secondary difmap
_audit_creation_method SHELXL
_cell_angle_alpha 90.00
_cell_angle_beta 90.53(4)
_cell_angle_gamma 90.00
_cell_formula_units_Z 4
_cell_length_a 7.623(3)
_cell_length_b 20.585(4)
_cell_length_c 17.012(3)
_cell_measurement_reflns_used 48
_cell_measurement_temperature 293(2)
_cell_measurement_theta_max 17
_cell_measurement_theta_min 7.5
_cell_volume 2669.4(13)
_computing_cell_refinement Dif4
_computing_data_collection Dif4
_computing_data_reduction Redu4
_computing_molecular_graphics 'Siemens xp'
_computing_publication_material SHELXL-93
_computing_structure_refinement 'SHELXL-93 (Sheldrick, 1993)'
_computing_structure_solution 'SHELXS-86 (Sheldrick, 1990)'
_diffrn_ambient_temperature 293(2)
_diffrn_measurement_device 'Siemens Stoe AED-2'
_diffrn_measurement_method Omega/Theta
_diffrn_radiation_monochromator graphite
_diffrn_radiation_source 'fine-focus sealed tube'
_diffrn_radiation_type MoK\a
_diffrn_radiation_wavelength 0.71073
_diffrn_reflns_av_R_equivalents 0.0574
_diffrn_reflns_av_sigmaI/netI 0.0934
_diffrn_reflns_limit_h_max 9
_diffrn_reflns_limit_h_min 0
_diffrn_reflns_limit_k_max 2
_diffrn_reflns_limit_k_min -24
_diffrn_reflns_limit_l_max 20
_diffrn_reflns_limit_l_min -20
_diffrn_reflns_number 5826
_diffrn_reflns_theta_max 25.07
_diffrn_reflns_theta_min 3.08
_diffrn_standards_decay_% 0
_diffrn_standards_interval_time 60
_diffrn_standards_number 3
_exptl_absorpt_coefficient_mu 1.603
_exptl_absorpt_correction_T_max 0.970
_exptl_absorpt_correction_T_min 0.738
_exptl_absorpt_correction_type Psi-scans
_exptl_crystal_colour colourless
_exptl_crystal_density_diffrn 1.631
_exptl_crystal_description prism
_exptl_crystal_F_000 1320
_exptl_crystal_size_max 0.64
_exptl_crystal_size_mid 0.26
_exptl_crystal_size_min 0.15
_refine_diff_density_max 0.592
_refine_diff_density_min -0.424
_refine_diff_density_rms 0.096
_refine_ls_extinction_method none
_refine_ls_goodness_of_fit_all 1.012
_refine_ls_goodness_of_fit_obs 1.105
_refine_ls_hydrogen_treatment 'methyls bonded to tin as rigid groups, others riding'
_refine_ls_matrix_type full
_refine_ls_number_parameters 264
_refine_ls_number_reflns 4686
_refine_ls_number_restraints 0
_refine_ls_restrained_S_all 1.014
_refine_ls_restrained_S_obs 1.105
_refine_ls_R_factor_all 0.1185
_refine_ls_R_factor_obs 0.0540
_refine_ls_shift/esd_max -0.002
_refine_ls_shift/esd_mean 0.000
_refine_ls_structure_factor_coef Fsqd
_refine_ls_weighting_details 'w=1/[\s^2^(Fo^2^)+(0.0315P)^2^+2.1387P] where P=(Fo^2^+2Fc^2^)/3'
_refine_ls_weighting_scheme calc
_refine_ls_wR_factor_all 0.1014
_refine_ls_wR_factor_obs 0.0833
_reflns_number_observed 2764
_reflns_number_total 4687
_reflns_observed_criterion >2sigma(I)
_cod_data_source_file c805064sup1.cif
_cod_data_source_block lola16
_cod_depositor_comments
;
The following automatic conversions were performed:

'_symmetry_cell_setting' value 'Monoclinic' changed to 'monoclinic'
according to /home/saulius/struct/CIF-dictionaries/cif_core.dic
dictionary named 'cif_core.dic' version 2.4.2 from 2011-04-26.

Automatic conversion script
Id: cif_fix_values 1891 2012-01-12 08:04:46Z andrius 

The following automatic conversions were performed:

'_refine_ls_weighting_scheme' value 'calc
w=1/[\s^2^(Fo^2^)+(0.0315P)^2^+2.1387P] where P=(Fo^2^+2Fc^2^)/3' was
changed to 'calc'. New tag '_refine_ls_weighting_details' was
created. The value of the new tag was set to
'w=1/[\s^2^(Fo^2^)+(0.0315P)^2^+2.1387P] where P=(Fo^2^+2Fc^2^)/3'.

Automatic conversion script
Id: cif_fix_values 3143 2015-03-26 13:38:13Z robertas 
;
_cod_original_sg_symbol_H-M P2(1)/c
_cod_database_code 7027977

loop_
_symmetry_equiv_pos_as_xyz
'x, y, z'
'-x, y+1/2, -z+1/2'
'-x, -y, -z'
'x, -y-1/2, z-1/2'

loop_
_atom_site_aniso_label
_atom_site_aniso_U_11
_atom_site_aniso_U_22
_atom_site_aniso_U_33
_atom_site_aniso_U_23
_atom_site_aniso_U_13
_atom_site_aniso_U_12
Sn 0.0450(3) 0.0444(3) 0.0436(3) 0.0054(3) -0.0052(2) 0.0015(3)
S1 0.0598(13) 0.075(2) 0.0592(13) -0.0019(11) 0.0169(10) -0.0016(12)
S2 0.0619(13) 0.0705(15) 0.0578(13) 0.0090(12) -0.0118(11) 0.0213(12)
S3 0.0492(12) 0.0448(12) 0.0614(13) -0.0027(10) 0.0114(9) -0.0048(10)
S4 0.0552(12) 0.0472(13) 0.0624(12) 0.0104(10) -0.0228(10) -0.0049(10)
S5 0.0612(13) 0.0707(15) 0.0453(11) 0.0105(10) 0.0036(10) 0.0186(12)
S6 0.0614(13) 0.0498(12) 0.0632(13) 0.0043(10) -0.0128(10) -0.0097(11)
S7 0.0691(15) 0.0476(13) 0.093(2) 0.0205(13) -0.0072(12) 0.0044(12)
S8 0.0456(12) 0.066(2) 0.109(2) -0.0360(14) -0.0060(12) 0.0054(12)
O1 0.075(4) 0.048(3) 0.077(4) -0.015(3) 0.019(3) -0.013(3)
O2 0.064(4) 0.042(3) 0.086(4) -0.007(3) 0.026(3) 0.003(3)
O3 0.040(3) 0.109(5) 0.092(4) -0.041(4) 0.006(3) -0.001(3)
O4 0.043(3) 0.084(4) 0.080(4) -0.027(3) -0.006(3) -0.002(3)
C1 0.039(5) 0.096(7) 0.096(7) -0.001(6) 0.008(4) 0.010(5)
C2 0.055(5) 0.071(6) 0.098(7) 0.001(6) -0.001(5) 0.023(5)
C3 0.039(4) 0.037(4) 0.042(4) -0.003(3) -0.007(3) -0.002(3)
C4 0.035(4) 0.031(4) 0.044(4) -0.001(3) -0.006(3) 0.003(3)
C5 0.050(5) 0.053(5) 0.048(5) 0.002(4) -0.005(4) -0.003(4)
C6 0.104(7) 0.052(6) 0.097(7) -0.006(5) 0.049(6) 0.013(5)
C7 0.108(8) 0.070(7) 0.107(8) -0.007(6) 0.028(6) 0.032(6)
C8 0.112(8) 0.088(8) 0.086(7) -0.005(6) -0.033(6) 0.011(7)
C9 0.104(7) 0.059(6) 0.070(6) -0.003(5) -0.027(5) 0.008(6)
C10 0.033(4) 0.046(4) 0.047(4) 0.007(4) -0.004(3) 0.006(4)
C11 0.034(4) 0.036(4) 0.061(5) -0.004(4) -0.001(3) -0.002(4)
C12 0.047(5) 0.051(5) 0.073(6) -0.019(4) -0.005(4) -0.003(4)
C13 0.045(5) 0.125(9) 0.112(8) -0.046(7) -0.006(5) -0.003(6)
C14 0.058(7) 0.334(21) 0.165(12) -0.145(13) -0.002(7) -0.045(10)
C15 0.051(4) 0.066(5) 0.062(5) -0.002(5) -0.012(4) -0.011(5)
C16 0.057(5) 0.069(5) 0.054(5) 0.001(4) -0.005(4) -0.005(4)

loop_
_atom_site_label
_atom_site_type_symbol
_atom_site_fract_x
_atom_site_fract_y
_atom_site_fract_z
_atom_site_U_iso_or_equiv
_atom_site_thermal_displace_type
_atom_site_occupancy
_atom_site_calc_flag
_atom_site_refinement_flags
Sn Sn 0.30649(6) 0.31428(3) 0.80646(3) 0.0444(2) Uani 1 d .
S1 S 0.5453(3) 0.16184(11) 0.79439(12) 0.0644(6) Uani 1 d .
S2 S 0.4861(3) 0.09056(11) 0.97630(11) 0.0635(6) Uani 1 d .
S3 S 0.1331(2) 0.13786(9) 0.97055(12) 0.0517(5) Uani 1 d .
S4 S 0.1840(2) 0.20410(9) 0.79973(11) 0.0550(5) Uani 1 d .
S5 S 0.0698(3) 0.37436(11) 0.86898(11) 0.0591(6) Uani 1 d .
S6 S -0.1253(3) 0.36060(10) 0.72424(12) 0.0582(6) Uani 1 d .
S7 S -0.0832(3) 0.52630(10) 0.69759(14) 0.0698(6) Uani 1 d .
S8 S 0.1143(3) 0.53009(11) 0.84216(14) 0.0736(7) Uani 1 d .
O1 O 0.2272(7) 0.2607(2) 0.9961(3) 0.066(2) Uani 1 d .
O2 O -0.0359(7) 0.2258(2) 1.0367(3) 0.0638(15) Uani 1 d .
O3 O 0.3937(6) 0.4723(3) 0.7823(3) 0.080(2) Uani 1 d .
O4 O 0.4281(6) 0.5441(3) 0.8812(3) 0.069(2) Uani 1 d .
C1 C 0.7108(10) 0.1359(5) 0.8639(5) 0.077(3) Uani 1 d .
H1A H 0.8186(10) 0.1269(5) 0.8360(5) 0.092 Uiso 1 calc R
H1B H 0.7343(10) 0.1709(5) 0.9007(5) 0.092 Uiso 1 calc R
C2 C 0.6582(10) 0.0771(4) 0.9082(5) 0.075(3) Uani 1 d .
H2A H 0.7597(10) 0.0605(4) 0.9365(5) 0.090 Uiso 1 calc R
H2B H 0.6210(10) 0.0440(4) 0.8710(5) 0.090 Uiso 1 calc R
C3 C 0.3562(8) 0.1637(3) 0.8509(4) 0.039(2) Uani 1 d .
C4 C 0.3358(8) 0.1363(3) 0.9218(4) 0.036(2) Uani 1 d .
C5 C 0.1212(10) 0.2200(4) 1.0035(4) 0.050(2) Uani 1 d .
C6 C -0.0791(12) 0.2898(4) 1.0673(5) 0.084(3) Uani 1 d .
H6A H -0.0722(12) 0.3220(4) 1.0258(5) 0.101 Uiso 1 calc R
H6B H 0.0032(12) 0.3018(4) 1.1087(5) 0.101 Uiso 1 calc R
C7 C -0.2574(12) 0.2876(4) 1.0985(5) 0.095(3) Uani 1 d .
H7A H -0.2881(12) 0.3295(4) 1.1190(5) 0.114 Uiso 1 calc R
H7B H -0.2629(12) 0.2558(4) 1.1398(5) 0.114 Uiso 1 calc R
H7C H -0.3382(12) 0.2759(4) 1.0572(5) 0.114 Uiso 1 calc R
C8 C -0.2412(13) 0.4694(5) 0.6539(5) 0.095(3) Uani 1 d .
H8A H -0.3389(13) 0.4644(5) 0.6895(5) 0.114 Uiso 1 calc R
H8B H -0.2866(13) 0.4880(5) 0.6055(5) 0.114 Uiso 1 calc R
C9 C -0.1717(12) 0.4072(4) 0.6373(5) 0.078(3) Uani 1 d .
H9A H -0.0645(12) 0.4122(4) 0.6076(5) 0.093 Uiso 1 calc R
H9B H -0.2549(12) 0.3835(4) 0.6047(5) 0.093 Uiso 1 calc R
C10 C -0.0135(8) 0.4153(3) 0.7850(4) 0.042(2) Uani 1 d .
C11 C 0.0049(8) 0.4793(3) 0.7739(4) 0.044(2) Uani 1 d .
C12 C 0.3372(10) 0.5101(4) 0.8293(5) 0.057(2) Uani 1 d .
C13 C 0.6169(10) 0.5360(5) 0.8791(6) 0.094(3) Uani 1 d .
H13A H 0.6465(10) 0.4904(5) 0.8845(6) 0.113 Uiso 1 calc R
H13B H 0.6613(10) 0.5512(5) 0.8290(6) 0.113 Uiso 1 calc R
C14 C 0.6938(12) 0.5714(7) 0.9402(7) 0.186(8) Uani 1 d .
H14A H 0.8188(12) 0.5661(7) 0.9389(7) 0.223 Uiso 1 calc R
H14B H 0.6503(12) 0.5559(7) 0.9896(7) 0.223 Uiso 1 calc R
H14C H 0.6651(12) 0.6166(7) 0.9342(7) 0.223 Uiso 1 calc R
C15 C 0.5250(8) 0.3196(4) 0.8847(4) 0.060(2) Uani 1 d .
H15A H 0.5019(24) 0.2941(16) 0.9307(12) 0.072 Uiso 1 calc R
H15B H 0.5445(33) 0.3640(4) 0.8996(19) 0.072 Uiso 1 calc R
H15C H 0.6274(14) 0.3031(18) 0.8590(9) 0.072 Uiso 1 calc R
C16 C 0.3401(9) 0.3413(4) 0.6880(4) 0.060(2) Uani 1 d .
H16A H 0.2515(35) 0.3723(15) 0.6732(8) 0.072 Uiso 1 calc R
H16B H 0.3300(53) 0.3035(5) 0.6551(4) 0.072 Uiso 1 calc R
H16C H 0.4540(23) 0.3604(18) 0.6816(6) 0.072 Uiso 1 calc R

loop_
_atom_type_symbol
_atom_type_description
_atom_type_scat_dispersion_real
_atom_type_scat_dispersion_imag
_atom_type_scat_source
C C 0.0033 0.0016 'International Tables Vol C Tables 4.2.6.8 and 6.1.1.4'
H H 0.0000 0.0000 'International Tables Vol C Tables 4.2.6.8 and 6.1.1.4'
O O 0.0106 0.0060 'International Tables Vol C Tables 4.2.6.8 and 6.1.1.4'
S S 0.1246 0.1234 'International Tables Vol C Tables 4.2.6.8 and 6.1.1.4'
Sn Sn -0.6537 1.4246 'International Tables Vol C Tables 4.2.6.8 and 6.1.1.4'

loop_
_geom_angle_atom_site_label_1
_geom_angle_atom_site_label_2
_geom_angle_atom_site_label_3
_geom_angle
_geom_angle_publ_flag
C16 Sn C15 118.9(3) y
C16 Sn S5 112.3(2) y
C15 Sn S5 106.2(2) y
C16 Sn S4 104.4(2) y
C15 Sn S4 111.9(2) y
S5 Sn S4 101.90(8) y
C3 S1 C1 102.9(3) ?
C4 S2 C2 102.9(4) ?
C4 S3 C5 102.2(3) ?
C3 S4 Sn 97.5(2) ?
C10 S5 Sn 98.7(2) ?
C10 S6 C9 103.6(4) ?
C11 S7 C8 101.2(4) ?
C12 S8 C11 103.3(4) ?
C5 O2 C6 116.0(6) ?
C12 O4 C13 116.0(6) ?
C2 C1 S1 112.6(6) ?
C1 C2 S2 114.1(6) ?
C4 C3 S1 126.2(5) y
C4 C3 S4 123.1(5) y
S1 C3 S4 110.6(4) y
C3 C4 S2 128.6(5) y
C3 C4 S3 121.7(5) y
S2 C4 S3 109.6(4) y
O1 C5 O2 127.2(8) y
O1 C5 S3 127.4(6) y
O2 C5 S3 105.4(6) y
O2 C6 C7 108.4(7) ?
C9 C8 S7 114.5(7) ?
C8 C9 S6 113.0(7) ?
C11 C10 S6 127.1(5) y
C11 C10 S5 123.0(6) y
S6 C10 S5 109.9(4) y
C10 C11 S7 127.5(6) y
C10 C11 S8 122.7(6) y
S7 C11 S8 109.7(4) y
O3 C12 O4 127.0(7) y
O3 C12 S8 125.9(6) y
O4 C12 S8 107.2(6) y
C14 C13 O4 109.3(8) ?

loop_
_geom_bond_atom_site_label_1
_geom_bond_atom_site_label_2
_geom_bond_distance
_geom_bond_publ_flag
Sn C16 2.109(6) y
Sn C15 2.125(6) y
Sn S5 2.440(2) y
Sn S4 2.455(2) y
S1 C3 1.740(7) y
S1 C1 1.802(8) y
S2 C4 1.744(6) y
S2 C2 1.780(8) y
S3 C4 1.760(6) y
S3 C5 1.785(8) y
S4 C3 1.775(6) y
S5 C10 1.772(6) y
S6 C10 1.745(7) y
S6 C9 1.795(8) y
S7 C11 1.749(7) y
S7 C8 1.833(9) y
S8 C12 1.763(8) y
S8 C11 1.765(7) y
O1 C5 1.171(8) y
O2 C5 1.334(8) y
O2 C6 1.457(8) y
O3 C12 1.200(8) y
O4 C12 1.318(8) y
O4 C13 1.450(8) y
C1 C2 1.482(10) y
C3 C4 1.343(8) y
C6 C7 1.464(10) ?
C8 C9 1.415(10) y
C10 C11 1.339(9) y
C13 C14 1.395(11) ?
